data_4317757
loop_
_publ_author_name
'F. Albert Cotton'
'Lee M. Daniels'
'James P. Donahue'
'Chun Y. Liu'
'Carlos A. Murillo'

_publ_section_title
;
 The First Designed Syntheses of Bis-dimetal Molecules in Which the
 Bridges Are Diamidate Ligands
;
_journal_name_full 'Inorganic Chemistry'
_journal_page_first 1354
_journal_page_last 1356
_journal_paper_doi 10.1021/ic025503f
_journal_volume 41
_journal_year 2002
_chemical_formula_moiety 'C110 H104 Mo4 N14 O14, C2 H4 Cl4'
_chemical_formula_sum 'C112 H108 Cl4 Mo4 N14 O14'
_chemical_formula_weight 2399.68
_chemical_name_systematic
; 
 ? 
;
_space_group_IT_number 2
_symmetry_cell_setting triclinic
_symmetry_space_group_name_Hall '-P 1'
_symmetry_space_group_name_H-M 'P -1'
_atom_sites_solution_hydrogens geom
_atom_sites_solution_primary direct
_atom_sites_solution_secondary difmap
_audit_creation_method SHELXL-97
_cell_angle_alpha 71.0310(10)
_cell_angle_beta 84.7610(10)
_cell_angle_gamma 78.9800(10)
_cell_formula_units_Z 1
_cell_length_a 10.0257(7)
_cell_length_b 14.7981(11)
_cell_length_c 20.2933(14)
_cell_measurement_reflns_used 5870
_cell_measurement_temperature 213(2)
_cell_measurement_theta_max 27.5
_cell_measurement_theta_min 2.17
_cell_volume 2793.4(3)
_computing_cell_refinement 'Bruker SAINT'
_computing_data_collection 'Bruker SMART'
_computing_data_reduction 'Bruker SAINT'
_computing_molecular_graphics 'XP (Siemens, 1996)'
_computing_publication_material 'SHELXL-97 (Sheldrick, 1997)'
_computing_structure_refinement 'SHELXL-97 (Sheldrick, 1997)'
_computing_structure_solution 'SHELXS-97 (Sheldrick, 1990)'
_diffrn_ambient_temperature 213(2)
_diffrn_measured_fraction_theta_full 0.986
_diffrn_measured_fraction_theta_max 0.986
_diffrn_measurement_device_type 'Bruker SMART'
_diffrn_measurement_method \w-scans
_diffrn_radiation_monochromator graphite
_diffrn_radiation_source 'normal-focus sealed tube'
_diffrn_radiation_type MoK\a
_diffrn_radiation_wavelength 0.71073
_diffrn_reflns_av_R_equivalents 0.0228
_diffrn_reflns_av_sigmaI/netI 0.0513
_diffrn_reflns_limit_h_max 11
_diffrn_reflns_limit_h_min -11
_diffrn_reflns_limit_k_max 17
_diffrn_reflns_limit_k_min -17
_diffrn_reflns_limit_l_max 20
_diffrn_reflns_limit_l_min -24
_diffrn_reflns_number 14617
_diffrn_reflns_theta_full 25.00
_diffrn_reflns_theta_max 25.00
_diffrn_reflns_theta_min 2.07
_diffrn_standards_decay_% 0
_diffrn_standards_number 0
_exptl_absorpt_coefficient_mu 0.601
_exptl_absorpt_correction_T_max 0.919
_exptl_absorpt_correction_T_min 0.804
_exptl_absorpt_correction_type multi-scan
_exptl_crystal_colour orange
_exptl_crystal_density_diffrn 1.427
_exptl_crystal_density_method 'not measured'
_exptl_crystal_description columnar
_exptl_crystal_F_000 1226
_exptl_crystal_size_max 0.28
_exptl_crystal_size_mid 0.16
_exptl_crystal_size_min 0.14
_refine_diff_density_max 1.173
_refine_diff_density_min -0.629
_refine_diff_density_rms 0.095
_refine_ls_extinction_method none
_refine_ls_goodness_of_fit_ref 1.047
_refine_ls_hydrogen_treatment noref
_refine_ls_matrix_type full
_refine_ls_number_parameters 740
_refine_ls_number_reflns 9684
_refine_ls_number_restraints 18
_refine_ls_restrained_S_all 1.046
_refine_ls_R_factor_all 0.0724
_refine_ls_R_factor_gt 0.0471
_refine_ls_shift/su_max 0.011
_refine_ls_shift/su_mean 0.000
_refine_ls_structure_factor_coef Fsqd
_refine_ls_weighting_details 'w=1/[\s^2^(Fo^2^)+(0.0750P)^2^+2.50P] where P=(Fo^2^+2Fc^2^)/3'
_refine_ls_weighting_scheme calc
_refine_ls_wR_factor_gt 0.1257
_refine_ls_wR_factor_ref 0.1432
_reflns_number_gt 6973
_reflns_number_total 9684
_reflns_threshold_expression >2sigma(I)
_cod_data_source_file ic025503f_2.cif
_cod_data_source_block cmpd_1
_cod_depositor_comments
;
The following automatic conversions were performed:

'_refine_ls_weighting_scheme' value 'calc
w=1/[\s^2^(Fo^2^)+(0.0750P)^2^+2.50P] where P=(Fo^2^+2Fc^2^)/3' was
changed to 'calc'. New tag '_refine_ls_weighting_details' was
created. The value of the new tag was set to
'w=1/[\s^2^(Fo^2^)+(0.0750P)^2^+2.50P] where P=(Fo^2^+2Fc^2^)/3'.

Automatic conversion script
Id: cif_fix_values 3143 2015-03-26 13:38:13Z robertas 
;
_cod_database_code 4317757

loop_
_symmetry_equiv_pos_as_xyz
'x, y, z'
'-x, -y, -z'

loop_
_atom_site_label
_atom_site_type_symbol
_atom_site_fract_x
_atom_site_fract_y
_atom_site_fract_z
_atom_site_U_iso_or_equiv
_atom_site_adp_type
_atom_site_occupancy
_atom_site_calc_flag
_atom_site_refinement_flags
_atom_site_disorder_assembly
_atom_site_disorder_group
Mo1 Mo 0.33394(4) 0.18423(3) 0.716526(19) 0.02926(13) Uani 1 d . . .
Mo2 Mo 0.37334(4) 0.25639(3) 0.783755(19) 0.02930(13) Uani 1 d . . .
O1 O -0.0586(4) 0.5876(3) 0.9280(2) 0.0642(12) Uani 1 d . . .
O2 O -0.1766(4) 0.2115(3) 0.5005(2) 0.0656(12) Uani 1 d . . .
O3 O 0.3476(5) 0.1422(3) 1.15202(19) 0.0634(12) Uani 1 d . . .
O4 O 0.1284(6) -0.2567(3) 0.7649(3) 0.0831(15) Uani 1 d . . .
O5 O 0.7152(5) -0.1415(4) 0.5595(3) 0.0874(16) Uani 1 d . . .
O6A O 0.8758(9) 0.1898(6) 1.0179(4) 0.065(3) Uani 0.576(11) d P A 1
O6B O 0.9872(12) 0.1676(12) 0.9675(6) 0.106(6) Uani 0.424(11) d P A 2
O7 O 0.3947(3) 0.2872(2) 0.62531(15) 0.0342(7) Uani 1 d . . .
N1 N 0.1687(4) 0.3388(3) 0.77472(19) 0.0327(9) Uani 1 d . . .
N2 N 0.1307(4) 0.2623(3) 0.69773(19) 0.0317(9) Uani 1 d . . .
N3 N 0.3105(4) 0.1496(3) 0.87634(19) 0.0327(9) Uani 1 d . . .
N4 N 0.2666(4) 0.0713(3) 0.80103(19) 0.0328(9) Uani 1 d . . .
N5 N 0.5363(4) 0.1034(3) 0.7208(2) 0.0378(10) Uani 1 d . . .
N6 N 0.5831(4) 0.1792(3) 0.79666(19) 0.0367(9) Uani 1 d . . .
N7 N 0.4395(4) 0.3686(3) 0.69484(19) 0.0325(9) Uani 1 d . . .
C1 C 0.1111(5) 0.4038(3) 0.8127(2) 0.0353(11) Uani 1 d . . .
C2 C -0.0238(6) 0.4081(4) 0.8386(3) 0.0467(13) Uani 1 d . . .
H2A H -0.0782 0.3677 0.8307 0.056 Uiso 1 calc R . .
C3 C -0.0777(6) 0.4711(5) 0.8755(3) 0.0573(16) Uani 1 d . . .
H3A H -0.1693 0.4750 0.8910 0.069 Uiso 1 calc R . .
C4 C 0.0023(6) 0.5283(4) 0.8897(3) 0.0455(14) Uani 1 d . . .
C5 C 0.1364(6) 0.5225(4) 0.8664(3) 0.0426(13) Uani 1 d . . .
H5A H 0.1918 0.5607 0.8763 0.051 Uiso 1 calc R . .
C6 C 0.1897(5) 0.4607(3) 0.8283(2) 0.0375(11) Uani 1 d . . .
H6A H 0.2812 0.4574 0.8129 0.045 Uiso 1 calc R . .
C7 C 0.0225(7) 0.6423(5) 0.9473(4) 0.0687(19) Uani 1 d . . .
H7A H -0.0327 0.6805 0.9739 0.103 Uiso 1 calc R . .
H7B H 0.0599 0.6852 0.9057 0.103 Uiso 1 calc R . .
H7C H 0.0960 0.5990 0.9755 0.103 Uiso 1 calc R . .
C8 C 0.0900(5) 0.3267(3) 0.7311(2) 0.0360(11) Uani 1 d . . .
H8A H 0.0028 0.3646 0.7234 0.043 Uiso 1 calc R . .
C9 C 0.1057(6) 0.2127(4) 0.5983(3) 0.0460(13) Uani 1 d . . .
H9A H 0.2008 0.1946 0.5964 0.055 Uiso 1 calc R . .
C10 C 0.0287(6) 0.1988(4) 0.5506(3) 0.0524(15) Uani 1 d . . .
H10A H 0.0720 0.1704 0.5173 0.063 Uiso 1 calc R . .
C11 C -0.1098(6) 0.2259(4) 0.5510(3) 0.0452(13) Uani 1 d . . .
C12 C -0.1724(6) 0.2646(4) 0.6011(3) 0.0538(15) Uani 1 d . . .
H12A H -0.2675 0.2829 0.6021 0.065 Uiso 1 calc R . .
C13 C -0.0953(6) 0.2768(4) 0.6506(3) 0.0519(15) Uani 1 d . . .
H13A H -0.1397 0.3016 0.6855 0.062 Uiso 1 calc R . .
C14 C 0.0456(5) 0.2529(3) 0.6494(2) 0.0337(11) Uani 1 d . . .
C15 C -0.3168(8) 0.2477(6) 0.4956(4) 0.089(2) Uani 1 d . . .
H15A H -0.3522 0.2329 0.4581 0.133 Uiso 1 calc R . .
H15B H -0.3320 0.3174 0.4861 0.133 Uiso 1 calc R . .
H15C H -0.3628 0.2178 0.5392 0.133 Uiso 1 calc R . .
C16 C 0.3158(5) 0.1475(3) 0.9465(2) 0.0341(11) Uani 1 d . . .
C17 C 0.3493(6) 0.0620(4) 1.0010(3) 0.0450(13) Uani 1 d . . .
H17A H 0.3652 0.0022 0.9922 0.054 Uiso 1 calc R . .
C18 C 0.3595(6) 0.0637(4) 1.0683(3) 0.0521(15) Uani 1 d . . .
H18A H 0.3824 0.0052 1.1045 0.063 Uiso 1 calc R . .
C19 C 0.3366(5) 0.1500(4) 1.0825(3) 0.0441(13) Uani 1 d . . .
C20 C 0.3026(5) 0.2352(4) 1.0295(3) 0.0436(13) Uani 1 d . . .
H20A H 0.2860 0.2945 1.0389 0.052 Uiso 1 calc R . .
C21 C 0.2927(5) 0.2339(4) 0.9620(3) 0.0407(12) Uani 1 d . . .
H21A H 0.2699 0.2928 0.9261 0.049 Uiso 1 calc R . .
C22 C 0.3292(9) 0.2280(5) 1.1689(3) 0.087(3) Uani 1 d . . .
H22A H 0.3393 0.2128 1.2186 0.130 Uiso 1 calc R . .
H22B H 0.2390 0.2643 1.1562 0.130 Uiso 1 calc R . .
H22C H 0.3967 0.2666 1.1437 0.130 Uiso 1 calc R . .
C23 C 0.2705(5) 0.0749(3) 0.8654(2) 0.0354(11) Uani 1 d . . .
H23A H 0.2447 0.0245 0.9035 0.042 Uiso 1 calc R . .
C24 C 0.2279(5) -0.0122(3) 0.7935(2) 0.0356(11) Uani 1 d . . .
C25 C 0.2979(6) -0.1046(4) 0.8248(3) 0.0462(13) Uani 1 d . . .
H25A H 0.3706 -0.1135 0.8536 0.055 Uiso 1 calc R . .
C26 C 0.2616(6) -0.1838(4) 0.8138(3) 0.0574(16) Uani 1 d . . .
H26A H 0.3099 -0.2461 0.8355 0.069 Uiso 1 calc R . .
C27 C 0.1548(7) -0.1727(4) 0.7714(3) 0.0564(15) Uani 1 d . . .
C28 C 0.0847(6) -0.0813(4) 0.7402(3) 0.0581(16) Uani 1 d . . .
H28A H 0.0116 -0.0727 0.7116 0.070 Uiso 1 calc R . .
C29 C 0.1217(6) -0.0015(4) 0.7511(3) 0.0475(13) Uani 1 d . . .
H30B H 0.0737 0.0609 0.7293 0.071 Uiso 1 calc R . .
C30 C 0.0240(10) -0.2491(6) 0.7208(5) 0.110(3) Uani 1 d . . .
H30A H 0.0155 -0.3133 0.7208 0.165 Uiso 1 calc R . .
H30C H 0.0453 -0.2101 0.6738 0.165 Uiso 1 calc R . .
H30D H -0.0611 -0.2187 0.7373 0.165 Uiso 1 calc R . .
C31 C 0.5835(5) 0.0403(4) 0.6805(2) 0.0396(12) Uani 1 d . . .
C32 C 0.7172(6) 0.0285(4) 0.6539(3) 0.0549(15) Uani 1 d . . .
H32A H 0.7800 0.0619 0.6635 0.066 Uiso 1 calc R . .
C33 C 0.7579(7) -0.0322(5) 0.6133(3) 0.0639(17) Uani 1 d . . .
H33A H 0.8477 -0.0396 0.5954 0.077 Uiso 1 calc R . .
C34 C 0.6650(7) -0.0821(5) 0.5993(3) 0.0604(16) Uani 1 d . . .
C35 C 0.5330(6) -0.0688(5) 0.6239(3) 0.0621(17) Uani 1 d . . .
H35A H 0.4697 -0.1011 0.6136 0.074 Uiso 1 calc R . .
C36 C 0.4930(6) -0.0075(4) 0.6640(3) 0.0531(15) Uani 1 d . . .
H36A H 0.4021 0.0015 0.6803 0.064 Uiso 1 calc R . .
C37 C 0.6210(8) -0.1885(6) 0.5407(5) 0.096(3) Uani 1 d . . .
H37A H 0.6675 -0.2280 0.5129 0.144 Uiso 1 calc R . .
H37B H 0.5498 -0.1402 0.5138 0.144 Uiso 1 calc R . .
H37C H 0.5813 -0.2293 0.5825 0.144 Uiso 1 calc R . .
C38 C 0.6223(5) 0.1168(4) 0.7617(2) 0.0393(12) Uani 1 d . . .
H38 H 0.7115 0.0817 0.7657 0.047 Uiso 1 calc R . .
C39A C 0.6747(7) 0.1918(5) 0.8471(3) 0.0323(15) Uani 0.576(11) d PG A 1
C40A C 0.6113(6) 0.2364(6) 0.8950(4) 0.038(2) Uani 0.576(11) d PG A 1
H40A H 0.5197 0.2666 0.8900 0.045 Uiso 0.576(11) calc PR A 1
C41A C 0.6833(8) 0.2365(6) 0.9504(3) 0.047(3) Uani 0.576(11) d PG A 1
H41A H 0.6404 0.2667 0.9828 0.057 Uiso 0.576(11) calc PR A 1
C42A C 0.8188(9) 0.1919(5) 0.9578(4) 0.042(3) Uani 0.576(11) d PG A 1
C43A C 0.8822(7) 0.1473(5) 0.9098(6) 0.045(4) Uani 0.576(11) d PG A 1
H43A H 0.9738 0.1171 0.9148 0.054 Uiso 0.576(11) calc PR A 1
C44A C 0.8102(7) 0.1472(5) 0.8545(4) 0.039(3) Uani 0.576(11) d PG A 1
H44A H 0.8531 0.1170 0.8220 0.046 Uiso 0.576(11) calc PR A 1
C45A C 0.991(3) 0.114(3) 1.0461(18) 0.049(6) Uani 0.576(11) d P A 1
H45A H 1.0198 0.1220 1.0878 0.073 Uiso 0.576(11) calc PR A 1
H45B H 1.0648 0.1186 1.0117 0.073 Uiso 0.576(11) calc PR A 1
H45C H 0.9635 0.0511 1.0575 0.073 Uiso 0.576(11) calc PR A 1
C39B C 0.6822(9) 0.1762(8) 0.8395(5) 0.0323(15) Uani 0.424(11) d PG A 2
C40B C 0.6461(8) 0.1825(10) 0.9058(5) 0.055(5) Uani 0.424(11) d PG A 2
H40B H 0.5545 0.1873 0.9212 0.066 Uiso 0.424(11) calc PR A 2
C41B C 0.7457(12) 0.1817(12) 0.9495(4) 0.061(5) Uani 0.424(11) d PG A 2
H41B H 0.7213 0.1859 0.9944 0.073 Uiso 0.424(11) calc PR A 2
C42B C 0.8812(10) 0.1746(10) 0.9269(6) 0.046(5) Uani 0.424(11) d PG A 2
C43B C 0.9172(8) 0.1683(8) 0.8605(7) 0.058(4) Uani 0.424(11) d PG A 2
H43B H 1.0089 0.1634 0.8452 0.069 Uiso 0.424(11) calc PR A 2
C44B C 0.8177(11) 0.1691(8) 0.8168(5) 0.049(4) Uani 0.424(11) d PG A 2
H44B H 0.8421 0.1648 0.7720 0.059 Uiso 0.424(11) calc PR A 2
C45B C 0.977(5) 0.137(3) 1.032(2) 0.062(14) Uani 0.424(11) d P A 2
H45D H 1.0621 0.1372 1.0516 0.093 Uiso 0.424(11) calc PR A 2
H45E H 0.9580 0.0715 1.0469 0.093 Uiso 0.424(11) calc PR A 2
H45F H 0.9042 0.1787 1.0484 0.093 Uiso 0.424(11) calc PR A 2
C46 C 0.4668(5) 0.4548(3) 0.7050(2) 0.0363(11) Uani 1 d . . .
C47 C 0.3808(6) 0.5427(4) 0.6807(3) 0.0481(13) Uani 1 d . . .
H47A H 0.3056 0.5479 0.6544 0.058 Uiso 1 calc R . .
C48 C 0.4063(8) 0.6235(4) 0.6954(3) 0.0670(19) Uani 1 d . . .
H48A H 0.3482 0.6834 0.6788 0.080 Uiso 1 calc R . .
C49 C 0.5155(10) 0.6157(6) 0.7338(4) 0.090(3) Uani 1 d . . .
H49A H 0.5325 0.6702 0.7437 0.108 Uiso 1 calc R . .
C50 C 0.5995(10) 0.5289(6) 0.7578(4) 0.091(3) Uani 1 d . . .
H50A H 0.6748 0.5243 0.7838 0.109 Uiso 1 calc R . .
C51 C 0.5765(6) 0.4476(4) 0.7447(3) 0.0559(16) Uani 1 d . . .
H51A H 0.6344 0.3879 0.7625 0.067 Uiso 1 calc R . .
C52 C 0.4332(5) 0.3627(3) 0.6315(2) 0.0310(10) Uani 1 d . . .
C53 C 0.4694(5) 0.4346(3) 0.5649(2) 0.0293(10) Uani 1 d . . .
C54 C 0.3970(5) 0.4473(3) 0.5065(2) 0.0326(10) Uani 1 d . . .
H54 H 0.3272 0.4113 0.5103 0.039 Uiso 1 calc R . .
C55 C 0.5737(5) 0.4880(3) 0.5573(2) 0.0349(11) Uani 1 d . . .
H55A H 0.6247 0.4798 0.5961 0.042 Uiso 1 calc R . .
C100 C 0.540(6) 0.4499(19) 0.9913(5) 0.24(3) Uiso 0.25 d PD . .
H10B H 0.4976 0.3971 0.9882 0.291 Uiso 0.25 calc PR . .
H10C H 0.6378 0.4332 0.9823 0.291 Uiso 0.25 calc PR . .
Cl1 Cl 0.4825(7) 0.5459(8) 0.9310(2) 0.228(5) Uani 0.50 d PD . .
C101 C 0.9212(9) 0.5590(13) 0.5738(8) 0.099(5) Uiso 0.50 d PD B 1
H10D H 0.8864 0.5069 0.5647 0.118 Uiso 0.50 calc PR B 1
H10E H 0.9008 0.6172 0.5334 0.118 Uiso 0.50 calc PR B 1
Cl2 Cl 1.0820(5) 0.5295(4) 0.5789(3) 0.1204(18) Uani 0.50 d PD B 1
Cl3 Cl 0.8399(6) 0.5797(5) 0.6400(4) 0.148(2) Uani 0.50 d PD B 1
C102 C 1.043(10) 0.592(6) 0.556(3) 0.57(12) Uiso 0.25 d PD C -2
H10F H 1.0182 0.6579 0.5238 0.683 Uiso 0.25 calc PR C -2
H10G H 1.1419 0.5771 0.5576 0.683 Uiso 0.25 calc PR C -2
Cl4 Cl 0.995(2) 0.5194(9) 0.5230(6) 0.166(6) Uani 0.25 d PD C -2
Cl5 Cl 0.9825(13) 0.5901(10) 0.6313(6) 0.143(4) Uani 0.25 d PD C -2

loop_
_atom_site_aniso_label
_atom_site_aniso_U_11
_atom_site_aniso_U_22
_atom_site_aniso_U_33
_atom_site_aniso_U_23
_atom_site_aniso_U_13
_atom_site_aniso_U_12
Mo1 0.0354(2) 0.0278(2) 0.0208(2) -0.00569(16) 0.00434(17) -0.00235(17)
Mo2 0.0348(2) 0.0305(2) 0.0189(2) -0.00521(16) 0.00368(16) -0.00324(18)
O1 0.056(3) 0.072(3) 0.076(3) -0.053(2) 0.001(2) 0.011(2)
O2 0.057(3) 0.095(3) 0.055(3) -0.035(2) -0.016(2) -0.011(2)
O3 0.079(3) 0.080(3) 0.030(2) -0.018(2) -0.010(2) -0.007(2)
O4 0.112(4) 0.046(2) 0.100(4) -0.023(3) -0.017(3) -0.026(3)
O5 0.078(3) 0.100(4) 0.117(4) -0.082(4) 0.046(3) -0.032(3)
O6A 0.059(5) 0.080(6) 0.060(5) -0.033(4) -0.032(5) 0.011(4)
O6B 0.062(8) 0.179(15) 0.060(9) 0.009(8) -0.020(7) -0.054(9)
O7 0.0406(19) 0.0346(18) 0.0250(16) -0.0077(14) 0.0029(14) -0.0057(15)
N1 0.035(2) 0.032(2) 0.027(2) -0.0089(17) -0.0007(17) 0.0011(17)
N2 0.035(2) 0.032(2) 0.0251(19) -0.0084(17) -0.0011(17) -0.0001(17)
N3 0.035(2) 0.036(2) 0.0227(19) -0.0068(17) 0.0032(16) -0.0012(18)
N4 0.034(2) 0.033(2) 0.027(2) -0.0073(17) 0.0044(17) -0.0030(17)
N5 0.040(2) 0.035(2) 0.032(2) -0.0081(18) 0.0071(19) 0.0009(19)
N6 0.039(2) 0.041(2) 0.023(2) -0.0047(18) 0.0034(17) -0.0013(19)
N7 0.039(2) 0.033(2) 0.025(2) -0.0070(17) -0.0006(17) -0.0089(18)
C1 0.041(3) 0.034(3) 0.027(2) -0.010(2) -0.002(2) 0.004(2)
C2 0.045(3) 0.057(3) 0.046(3) -0.028(3) 0.002(3) -0.008(3)
C3 0.038(3) 0.081(4) 0.058(4) -0.041(3) 0.000(3) 0.010(3)
C4 0.047(3) 0.047(3) 0.042(3) -0.024(3) -0.007(3) 0.011(3)
C5 0.056(3) 0.035(3) 0.037(3) -0.014(2) -0.002(3) -0.002(2)
C6 0.041(3) 0.036(3) 0.032(3) -0.009(2) 0.002(2) -0.002(2)
C7 0.076(5) 0.072(4) 0.074(4) -0.054(4) 0.005(4) 0.000(4)
C8 0.036(3) 0.037(3) 0.030(3) -0.010(2) 0.000(2) 0.003(2)
C9 0.041(3) 0.060(3) 0.040(3) -0.024(3) 0.003(2) -0.004(3)
C10 0.053(4) 0.073(4) 0.038(3) -0.031(3) 0.005(3) -0.009(3)
C11 0.051(3) 0.049(3) 0.035(3) -0.011(2) -0.009(3) -0.009(3)
C12 0.042(3) 0.060(4) 0.063(4) -0.029(3) -0.016(3) 0.007(3)
C13 0.045(3) 0.063(4) 0.052(3) -0.035(3) -0.005(3) 0.011(3)
C14 0.039(3) 0.029(2) 0.031(3) -0.008(2) -0.002(2) -0.002(2)
C15 0.079(5) 0.128(7) 0.066(5) -0.035(5) -0.031(4) -0.010(5)
C16 0.030(3) 0.043(3) 0.023(2) -0.007(2) 0.0077(19) -0.004(2)
C17 0.056(4) 0.035(3) 0.034(3) -0.007(2) -0.002(2) 0.007(2)
C18 0.065(4) 0.049(3) 0.028(3) 0.001(2) -0.007(3) 0.003(3)
C19 0.042(3) 0.058(3) 0.028(3) -0.013(2) 0.002(2) -0.004(3)
C20 0.049(3) 0.046(3) 0.038(3) -0.018(2) -0.002(2) -0.003(2)
C21 0.053(3) 0.035(3) 0.029(3) -0.004(2) 0.000(2) -0.005(2)
C22 0.125(7) 0.088(5) 0.047(4) -0.035(4) -0.019(4) 0.014(5)
C23 0.033(3) 0.037(3) 0.027(3) -0.004(2) 0.003(2) 0.002(2)
C24 0.039(3) 0.035(3) 0.027(2) -0.005(2) 0.008(2) -0.006(2)
C25 0.046(3) 0.040(3) 0.048(3) -0.009(2) -0.005(3) -0.002(2)
C26 0.063(4) 0.030(3) 0.071(4) -0.008(3) -0.006(3) 0.000(3)
C27 0.071(4) 0.038(3) 0.062(4) -0.016(3) 0.002(3) -0.013(3)
C28 0.063(4) 0.050(3) 0.060(4) -0.008(3) -0.016(3) -0.016(3)
C29 0.057(4) 0.032(3) 0.046(3) -0.005(2) -0.002(3) -0.004(2)
C30 0.131(8) 0.077(6) 0.137(8) -0.031(6) -0.039(7) -0.040(5)
C31 0.043(3) 0.037(3) 0.029(3) -0.006(2) 0.008(2) 0.006(2)
C32 0.048(3) 0.061(4) 0.063(4) -0.033(3) 0.017(3) -0.013(3)
C33 0.054(4) 0.073(4) 0.080(5) -0.047(4) 0.030(3) -0.021(3)
C34 0.059(4) 0.064(4) 0.065(4) -0.037(3) 0.023(3) -0.009(3)
C35 0.054(4) 0.076(4) 0.073(4) -0.046(4) 0.023(3) -0.023(3)
C36 0.040(3) 0.069(4) 0.052(3) -0.028(3) 0.014(3) -0.007(3)
C37 0.097(6) 0.107(6) 0.119(7) -0.079(6) 0.050(5) -0.049(5)
C38 0.034(3) 0.043(3) 0.030(3) -0.003(2) 0.002(2) 0.003(2)
C39A 0.039(3) 0.028(3) 0.025(3) -0.001(2) -0.004(2) -0.007(2)
C40A 0.032(5) 0.051(6) 0.030(5) -0.018(5) -0.003(4) 0.003(5)
C41A 0.050(7) 0.050(6) 0.046(6) -0.026(5) -0.005(5) 0.002(5)
C42A 0.032(7) 0.046(6) 0.053(7) -0.027(5) -0.006(6) 0.003(5)
C43A 0.029(6) 0.047(8) 0.070(10) -0.038(7) -0.005(6) 0.004(5)
C44A 0.037(6) 0.046(6) 0.037(6) -0.020(5) 0.001(5) -0.004(4)
C45A 0.034(8) 0.065(14) 0.035(13) 0.003(11) -0.006(8) -0.011(7)
C39B 0.039(3) 0.028(3) 0.025(3) -0.001(2) -0.004(2) -0.007(2)
C40B 0.024(7) 0.087(13) 0.048(9) -0.018(9) 0.004(6) -0.007(8)
C41B 0.047(11) 0.101(15) 0.039(8) -0.021(9) 0.006(8) -0.032(11)
C42B 0.031(9) 0.042(9) 0.061(12) -0.014(9) -0.001(8) -0.006(7)
C43B 0.040(9) 0.066(10) 0.056(10) -0.009(8) 0.018(7) -0.010(7)
C44B 0.043(8) 0.046(8) 0.041(9) 0.008(7) 0.006(8) -0.004(6)
C45B 0.10(3) 0.07(3) 0.025(15) -0.003(17) -0.019(12) -0.04(2)
C46 0.048(3) 0.040(3) 0.021(2) -0.009(2) 0.008(2) -0.012(2)
C47 0.062(4) 0.044(3) 0.034(3) -0.008(2) 0.009(3) -0.012(3)
C48 0.102(6) 0.041(3) 0.054(4) -0.017(3) 0.016(4) -0.009(3)
C49 0.150(8) 0.074(5) 0.067(5) -0.033(4) -0.018(5) -0.042(5)
C50 0.133(7) 0.081(5) 0.075(5) -0.025(4) -0.045(5) -0.036(5)
C51 0.070(4) 0.057(4) 0.043(3) -0.012(3) -0.017(3) -0.016(3)
C52 0.033(3) 0.031(2) 0.025(2) -0.0045(19) 0.001(2) -0.004(2)
C53 0.033(3) 0.031(2) 0.022(2) -0.0066(19) 0.0024(19) -0.004(2)
C54 0.035(3) 0.037(3) 0.027(2) -0.010(2) 0.003(2) -0.012(2)
C55 0.036(3) 0.045(3) 0.023(2) -0.008(2) 0.000(2) -0.009(2)
Cl1 0.134(5) 0.349(11) 0.123(5) 0.078(6) -0.060(4) -0.097(6)
Cl2 0.118(4) 0.120(4) 0.096(3) 0.000(3) -0.005(3) -0.016(3)
Cl3 0.130(5) 0.151(5) 0.159(6) -0.051(5) 0.003(4) -0.018(4)
Cl4 0.252(17) 0.103(9) 0.151(14) -0.036(8) -0.026(14) -0.043(10)
Cl5 0.114(9) 0.179(12) 0.157(11) -0.079(10) 0.010(8) -0.037(8)

loop_
_atom_type_symbol
_atom_type_description
_atom_type_scat_dispersion_real
_atom_type_scat_dispersion_imag
_atom_type_scat_source
C C 0.0033 0.0016 'International Tables Vol C Tables 4.2.6.8 and 6.1.1.4'
H H 0.0000 0.0000 'International Tables Vol C Tables 4.2.6.8 and 6.1.1.4'
N N 0.0061 0.0033 'International Tables Vol C Tables 4.2.6.8 and 6.1.1.4'
O O 0.0106 0.0060 'International Tables Vol C Tables 4.2.6.8 and 6.1.1.4'
Mo Mo -1.6832 0.6857 'International Tables Vol C Tables 4.2.6.8 and 6.1.1.4'
Cl Cl 0.1484 0.1585 'International Tables Vol C Tables 4.2.6.8 and 6.1.1.4'

loop_
_geom_angle_atom_site_label_1
_geom_angle_atom_site_label_2
_geom_angle_atom_site_label_3
_geom_angle
_geom_angle_site_symmetry_1
_geom_angle_site_symmetry_3
_geom_angle_publ_flag
Mo2 Mo1 O7 94.91(8) . . y
Mo2 Mo1 N4 91.84(10) . . y
O7 Mo1 N4 173.24(13) . . y
Mo2 Mo1 N2 93.94(10) . . y
O7 Mo1 N2 87.39(13) . . y
N4 Mo1 N2 91.91(15) . . y
Mo2 Mo1 N5 93.59(11) . . y
O7 Mo1 N5 88.36(14) . . y
N4 Mo1 N5 91.47(15) . . y
N2 Mo1 N5 171.64(14) . . y
Mo1 Mo2 N3 94.07(10) . . y
Mo1 Mo2 N1 91.66(10) . . y
N3 Mo2 N1 90.13(14) . . y
Mo1 Mo2 N7 89.54(10) . . y
N3 Mo2 N7 176.39(14) . . y
N1 Mo2 N7 89.86(14) . . y
Mo1 Mo2 N6 92.11(11) . . y
N3 Mo2 N6 90.14(14) . . y
N1 Mo2 N6 176.19(14) . . y
N7 Mo2 N6 89.63(15) . . y
C4 O1 C7 118.0(5) . . ?
C11 O2 C15 117.4(5) . . ?
C19 O3 C22 117.5(5) . . ?
C27 O4 C30 117.6(6) . . ?
C34 O5 C37 116.7(5) . . ?
C42A O6A C45A 118.7(17) . . ?
C45B O6B C42B 121(2) . . ?
C52 O7 Mo1 118.0(3) . . ?
C8 N1 C1 117.1(4) . . ?
C8 N1 Mo2 116.9(3) . . ?
C1 N1 Mo2 126.0(3) . . ?
C8 N2 C14 120.3(4) . . ?
C8 N2 Mo1 115.8(3) . . ?
C14 N2 Mo1 123.7(3) . . ?
C23 N3 C16 117.5(4) . . ?
C23 N3 Mo2 115.1(3) . . ?
C16 N3 Mo2 127.3(3) . . ?
C23 N4 C24 117.3(4) . . ?
C23 N4 Mo1 118.5(3) . . ?
C24 N4 Mo1 124.0(3) . . ?
C38 N5 C31 119.3(4) . . ?
C38 N5 Mo1 117.2(3) . . ?
C31 N5 Mo1 123.5(3) . . ?
C38 N6 C39B 111.1(6) . . ?
C38 N6 C39A 121.9(4) . . ?
C39B N6 C39A 10.9(6) . . ?
C38 N6 Mo2 116.6(3) . . ?
C39B N6 Mo2 132.0(5) . . ?
C39A N6 Mo2 121.3(3) . . ?
C52 N7 C46 121.3(4) . . ?
C52 N7 Mo2 118.9(3) . . ?
C46 N7 Mo2 118.9(3) . . ?
C6 C1 C2 117.9(4) . . ?
C6 C1 N1 120.5(4) . . ?
C2 C1 N1 121.5(5) . . ?
C3 C2 C1 120.8(5) . . ?
C4 C3 C2 120.3(5) . . ?
O1 C4 C3 116.5(5) . . ?
O1 C4 C5 124.0(5) . . ?
C3 C4 C5 119.4(5) . . ?
C4 C5 C6 120.2(5) . . ?
C1 C6 C5 121.3(5) . . ?
N1 C8 N2 121.5(4) . . ?
C10 C9 C14 121.4(5) . . ?
C11 C10 C9 121.0(5) . . ?
O2 C11 C10 116.6(5) . . ?
O2 C11 C12 124.3(5) . . ?
C10 C11 C12 119.1(5) . . ?
C11 C12 C13 120.2(5) . . ?
C14 C13 C12 121.3(5) . . ?
C13 C14 C9 116.9(5) . . ?
C13 C14 N2 124.9(4) . . ?
C9 C14 N2 118.1(4) . . ?
C21 C16 C17 117.5(4) . . ?
C21 C16 N3 119.6(4) . . ?
C17 C16 N3 122.8(4) . . ?
C18 C17 C16 120.9(5) . . ?
C19 C18 C17 120.7(5) . . ?
C20 C19 C18 119.4(5) . . ?
C20 C19 O3 125.4(5) . . ?
C18 C19 O3 115.3(5) . . ?
C19 C20 C21 120.3(5) . . ?
C16 C21 C20 121.3(5) . . ?
N4 C23 N3 120.5(4) . . ?
C29 C24 C25 118.4(5) . . ?
C29 C24 N4 119.6(4) . . ?
C25 C24 N4 121.9(4) . . ?
C26 C25 C24 120.4(5) . . ?
C25 C26 C27 120.9(5) . . ?
O4 C27 C28 125.6(6) . . ?
O4 C27 C26 115.4(5) . . ?
C28 C27 C26 119.0(5) . . ?
C27 C28 C29 120.0(5) . . ?
C24 C29 C28 121.2(5) . . ?
C36 C31 C32 118.5(5) . . ?
C36 C31 N5 118.9(5) . . ?
C32 C31 N5 122.5(5) . . ?
C33 C32 C31 120.5(6) . . ?
C32 C33 C34 119.7(6) . . ?
C35 C34 O5 124.7(6) . . ?
C35 C34 C33 119.9(5) . . ?
O5 C34 C33 115.5(5) . . ?
C34 C35 C36 120.0(6) . . ?
C31 C36 C35 121.3(5) . . ?
N6 C38 N5 120.5(4) . . ?
C40A C39A C44A 120.0 . . ?
C40A C39A N6 116.2(4) . . ?
C44A C39A N6 122.9(4) . . ?
C41A C40A C39A 120.0 . . ?
C40A C41A C42A 120.0 . . ?
O6A C42A C41A 114.4(6) . . ?
O6A C42A C43A 125.4(6) . . ?
C41A C42A C43A 120.0 . . ?
C44A C43A C42A 120.0 . . ?
C43A C44A C39A 120.0 . . ?
N6 C39B C40B 119.3(7) . . ?
N6 C39B C44B 120.6(7) . . ?
C40B C39B C44B 120.0 . . ?
C39B C40B C41B 120.0 . . ?
C40B C41B C42B 120.0 . . ?
O6B C42B C41B 124.2(10) . . ?
O6B C42B C43B 115.7(10) . . ?
C41B C42B C43B 120.0 . . ?
C44B C43B C42B 120.0 . . ?
C43B C44B C39B 120.0 . . ?
C47 C46 C51 119.6(5) . . ?
C47 C46 N7 121.4(5) . . ?
C51 C46 N7 118.9(5) . . ?
C46 C47 C48 119.6(6) . . ?
C49 C48 C47 120.2(6) . . ?
C50 C49 C48 119.8(6) . . ?
C49 C50 C51 121.4(7) . . ?
C50 C51 C46 119.3(6) . . ?
O7 C52 N7 118.6(4) . . ?
O7 C52 C53 115.3(4) . . ?
N7 C52 C53 126.1(4) . . ?
C54 C53 C55 118.2(4) . . ?
C54 C53 C52 117.8(4) . . ?
C55 C53 C52 124.0(4) . . ?
C55 C54 C53 120.9(4) 2_666 . ?
C54 C55 C53 120.9(4) 2_666 . ?
Cl1 C100 Cl1 116.6(11) 2_667 . ?
C100 Cl1 C100 63.4(11) 2_667 . ?
Cl2 C101 Cl3 116.7(11) . . ?
Cl4 C102 Cl5 116.6(11) . . ?

loop_
_geom_bond_atom_site_label_1
_geom_bond_atom_site_label_2
_geom_bond_distance
_geom_bond_site_symmetry_2
_geom_bond_publ_flag
Mo1 Mo2 2.0891(5) . y
Mo1 O7 2.106(3) . y
Mo1 N4 2.132(4) . y
Mo1 N2 2.142(4) . y
Mo1 N5 2.143(4) . y
Mo2 N3 2.158(4) . y
Mo2 N1 2.167(4) . y
Mo2 N7 2.170(4) . y
Mo2 N6 2.187(4) . y
O1 C4 1.378(6) . ?
O1 C7 1.409(7) . ?
O2 C11 1.366(6) . ?
O2 C15 1.405(8) . ?
O3 C19 1.389(6) . ?
O3 C22 1.396(7) . ?
O4 C27 1.368(7) . ?
O4 C30 1.404(8) . ?
O5 C34 1.378(7) . ?
O5 C37 1.418(8) . ?
O6A C42A 1.384(8) . ?
O6A C45A 1.45(3) . ?
O6B C45B 1.24(4) . ?
O6B C42B 1.372(12) . ?
O7 C52 1.296(5) . ?
N1 C8 1.313(6) . ?
N1 C1 1.429(6) . ?
N2 C8 1.324(6) . ?
N2 C14 1.413(6) . ?
N3 C23 1.333(6) . ?
N3 C16 1.419(6) . ?
N4 C23 1.329(6) . ?
N4 C24 1.421(6) . ?
N5 C38 1.333(6) . ?
N5 C31 1.421(6) . ?
N6 C38 1.322(6) . ?
N6 C39B 1.363(8) . ?
N6 C39A 1.511(6) . ?
N7 C52 1.324(6) . ?
N7 C46 1.435(6) . ?
C1 C6 1.379(7) . ?
C1 C2 1.403(7) . ?
C2 C3 1.381(7) . ?
C3 C4 1.380(8) . ?
C4 C5 1.380(8) . ?
C5 C6 1.383(6) . ?
C9 C10 1.380(7) . ?
C9 C14 1.393(7) . ?
C10 C11 1.370(8) . ?
C11 C12 1.371(8) . ?
C12 C13 1.398(7) . ?
C13 C14 1.389(7) . ?
C16 C21 1.388(7) . ?
C16 C17 1.391(6) . ?
C17 C18 1.388(7) . ?
C18 C19 1.372(8) . ?
C19 C20 1.372(7) . ?
C20 C21 1.389(7) . ?
C24 C29 1.383(7) . ?
C24 C25 1.384(6) . ?
C25 C26 1.378(7) . ?
C26 C27 1.388(8) . ?
C27 C28 1.373(8) . ?
C28 C29 1.390(7) . ?
C31 C36 1.374(8) . ?
C31 C32 1.400(7) . ?
C32 C33 1.389(7) . ?
C33 C34 1.393(8) . ?
C34 C35 1.372(8) . ?
C35 C36 1.389(7) . ?
C39A C40A 1.3900 . ?
C39A C44A 1.3900 . ?
C40A C41A 1.3900 . ?
C41A C42A 1.3900 . ?
C42A C43A 1.3900 . ?
C43A C44A 1.3900 . ?
C39B C40B 1.3900 . ?
C39B C44B 1.3900 . ?
C40B C41B 1.3900 . ?
C41B C42B 1.3900 . ?
C42B C43B 1.3900 . ?
C43B C44B 1.3900 . ?
C46 C47 1.382(7) . ?
C46 C51 1.389(7) . ?
C47 C48 1.394(8) . ?
C48 C49 1.368(10) . ?
C49 C50 1.361(10) . ?
C50 C51 1.376(8) . ?
C52 C53 1.488(6) . ?
C53 C54 1.389(6) . ?
C53 C55 1.397(6) . ?
C54 C55 1.382(6) 2_666 ?
C55 C54 1.382(6) 2_666 ?
C100 Cl1 1.591(9) 2_667 ?
C100 Cl1 1.591(9) . ?
Cl1 C100 1.591(9) 2_667 ?
C101 Cl2 1.591(9) . ?
C101 Cl3 1.592(9) . ?
C102 Cl4 1.591(9) . ?
C102 Cl5 1.591(9) . ?
